data_7104841
loop_
_publ_author_name
'Patient, Lee'
'Berry, Malcolm B.'
'Coles, Simon J.'
'Hursthouse, Mike B.'
'Kilburn, Jeremy D.'

_publ_section_title
;
 Lewis acid mediated cyclisations of silylated methylenecyclopropyl
 hydrazones
;
_journal_coden_ASTM CHCOFS
_journal_issue 20
_journal_name_full
;
 Chemical Communications (Cambridge, United Kingdom)
;
_journal_page_first 2552
_journal_page_last 2553
_journal_paper_doi 10.1039/b306636c
_journal_year 2003
_chemical_formula_sum 'C19 H30 N2 O2 S Si'
_chemical_formula_weight 378.60
_space_group_IT_number 14
_symmetry_cell_setting monoclinic
_symmetry_space_group_name_Hall '-P 2ybc'
_symmetry_space_group_name_H-M 'P 1 21/c 1'
_atom_sites_solution_hydrogens geom
_atom_sites_solution_primary direct
_atom_sites_solution_secondary difmap
_audit_creation_method SHELXL-97
_cell_angle_alpha 90.00
_cell_angle_beta 105.1330(10)
_cell_angle_gamma 90.00
_cell_formula_units_Z 4
_cell_length_a 14.8295(3)
_cell_length_b 11.9683(2)
_cell_length_c 12.0257(2)
_cell_measurement_reflns_used 17171
_cell_measurement_temperature 120(2)
_cell_measurement_theta_max 27.48
_cell_measurement_theta_min 2.91
_cell_volume 2060.35(6)
_computing_cell_refinement 'DENZO & COLLECT'
_computing_data_collection 'DENZO (Otwinowski & Minor, 1997) & COLLECT (Hooft, 1998)'
_computing_data_reduction 'DENZO & COLLECT'
_computing_structure_refinement 'SHELXL-97 (Sheldrick, 1997)'
_computing_structure_solution 'SHELXS-97 (Sheldrick, 1997)'
_diffrn_ambient_temperature 120(2)
_diffrn_detector_area_resol_mean 9.091
_diffrn_measured_fraction_theta_full 0.997
_diffrn_measured_fraction_theta_max 0.997
_diffrn_measurement_device_type 'Nonius KappaCCD'
_diffrn_measurement_method '\f & \w scans'
_diffrn_radiation_monochromator graphite
_diffrn_radiation_source 'Nonius FR591 rotating anode'
_diffrn_radiation_type MoK\a
_diffrn_radiation_wavelength 0.71073
_diffrn_reflns_av_R_equivalents 0.0644
_diffrn_reflns_av_sigmaI/netI 0.0424
_diffrn_reflns_limit_h_max 19
_diffrn_reflns_limit_h_min -16
_diffrn_reflns_limit_k_max 15
_diffrn_reflns_limit_k_min -14
_diffrn_reflns_limit_l_max 15
_diffrn_reflns_limit_l_min -15
_diffrn_reflns_number 26079
_diffrn_reflns_theta_full 27.47
_diffrn_reflns_theta_max 27.47
_diffrn_reflns_theta_min 3.05
_diffrn_standards_decay_% 0
_exptl_absorpt_coefficient_mu 0.230
_exptl_absorpt_correction_T_max 0.9886
_exptl_absorpt_correction_T_min 0.9343
_exptl_absorpt_correction_type multi-scan
_exptl_absorpt_process_details 'SORTAV (Blessing, 1997)'
_exptl_crystal_colour colourless
_exptl_crystal_density_diffrn 1.221
_exptl_crystal_density_method 'not measured'
_exptl_crystal_description plate
_exptl_crystal_F_000 816
_exptl_crystal_size_max 0.30
_exptl_crystal_size_mid 0.18
_exptl_crystal_size_min 0.05
_refine_diff_density_max 0.247
_refine_diff_density_min -0.430
_refine_diff_density_rms 0.056
_refine_ls_extinction_coef 0.0068(12)
_refine_ls_extinction_expression Fc^*^=kFc[1+0.001xFc^2^\l^3^/sin(2\q)]^-1/4^
_refine_ls_extinction_method SHELXL
_refine_ls_goodness_of_fit_ref 1.017
_refine_ls_hydrogen_treatment riding
_refine_ls_matrix_type full
_refine_ls_number_parameters 236
_refine_ls_number_reflns 4716
_refine_ls_number_restraints 0
_refine_ls_restrained_S_all 1.017
_refine_ls_R_factor_all 0.0525
_refine_ls_R_factor_gt 0.0417
_refine_ls_shift/su_max 0.005
_refine_ls_shift/su_mean 0.000
_refine_ls_structure_factor_coef Fsqd
_refine_ls_weighting_details 'calc w=1/[\s^2^(Fo^2^)+(0.0479P)^2^+1.0778P] where P=(Fo^2^+2Fc^2^)/3'
_refine_ls_weighting_scheme calc
_refine_ls_wR_factor_gt 0.0994
_refine_ls_wR_factor_ref 0.1051
_reflns_number_gt 3954
_reflns_number_total 4716
_reflns_threshold_expression >2sigma(I)
_cod_data_source_file b306636c.txt
_cod_data_source_block 13c
_cod_depositor_comments
;
The following automatic conversions were performed:
'_symmetry_cell_setting' value 'Monoclinic' changed to 'monoclinic'
according to '/home/saulius/struct/CIF-dictionaries/cif_core.dic'
dictionary named 'cif_core.dic' version 2.4.1 from 2010-06-29.

Automatic conversion script
Id: cif_fix_enum 1527 2010-12-29 10:47:43Z saulius 
;
_cod_original_sg_symbol_H-M P2(1)/c
_cod_database_code 7104841

loop_
_symmetry_equiv_pos_as_xyz
'x, y, z'
'-x, y+1/2, -z+1/2'
'-x, -y, -z'
'x, -y-1/2, z-1/2'

loop_
_atom_site_label
_atom_site_type_symbol
_atom_site_fract_x
_atom_site_fract_y
_atom_site_fract_z
_atom_site_U_iso_or_equiv
_atom_site_adp_type
_atom_site_occupancy
_atom_site_symmetry_multiplicity
_atom_site_calc_flag
_atom_site_refinement_flags
_atom_site_disorder_assembly
_atom_site_disorder_group
C1 C 0.19228(14) 0.55377(16) 0.15897(18) 0.0342(4) Uani 1 1 d . . .
H1A H 0.2505 0.5474 0.1352 0.051 Uiso 1 1 calc R . .
H1B H 0.2055 0.5870 0.2360 0.051 Uiso 1 1 calc R . .
H1C H 0.1482 0.6013 0.1042 0.051 Uiso 1 1 calc R . .
C2 C 0.15034(11) 0.43949(14) 0.16127(15) 0.0247(4) Uani 1 1 d . . .
C3 C 0.16005(11) 0.38409(14) 0.26553(14) 0.0249(4) Uani 1 1 d . . .
H3 H 0.1944 0.4184 0.3350 0.030 Uiso 1 1 calc R . .
C4 C 0.12050(11) 0.27971(14) 0.26978(14) 0.0225(3) Uani 1 1 d . . .
H4 H 0.1282 0.2424 0.3414 0.027 Uiso 1 1 calc R . .
C5 C 0.06961(10) 0.23035(14) 0.16838(13) 0.0195(3) Uani 1 1 d . . .
C6 C 0.05893(11) 0.28416(15) 0.06308(14) 0.0236(3) Uani 1 1 d . . .
H6 H 0.0244 0.2499 -0.0062 0.028 Uiso 1 1 calc R . .
C7 C 0.09932(12) 0.38847(15) 0.06042(15) 0.0263(4) Uani 1 1 d . . .
H7 H 0.0920 0.4255 -0.0112 0.032 Uiso 1 1 calc R . .
C8 C 0.22265(11) -0.09887(13) 0.27589(14) 0.0216(3) Uani 1 1 d . . .
C9 C 0.25263(11) -0.14638(14) 0.17141(15) 0.0242(4) Uani 1 1 d . . .
H9A H 0.3067 -0.1972 0.1968 0.029 Uiso 1 1 calc R . .
H9B H 0.2006 -0.1875 0.1191 0.029 Uiso 1 1 calc R . .
C10 C 0.27868(10) -0.04367(14) 0.11241(14) 0.0208(3) Uani 1 1 d . . .
C11 C 0.31262(11) -0.04133(16) 0.02078(14) 0.0264(4) Uani 1 1 d . . .
H11A H 0.3230 -0.1092 -0.0150 0.032 Uiso 1 1 calc R . .
H11B H 0.3265 0.0282 -0.0091 0.032 Uiso 1 1 calc R . .
C12 C 0.25563(10) 0.05762(13) 0.17698(13) 0.0179(3) Uani 1 1 d . . .
H12 H 0.2295 0.1199 0.1227 0.021 Uiso 1 1 calc R . .
C13 C 0.15109(12) -0.16893(15) 0.31424(17) 0.0291(4) Uani 1 1 d . . .
H13A H 0.1274 -0.1270 0.3707 0.044 Uiso 1 1 calc R . .
H13B H 0.1804 -0.2383 0.3494 0.044 Uiso 1 1 calc R . .
H13C H 0.0992 -0.1868 0.2474 0.044 Uiso 1 1 calc R . .
C14 C 0.30729(11) -0.07534(15) 0.37843(14) 0.0250(4) Uani 1 1 d . . .
H14A H 0.2856 -0.0363 0.4393 0.030 Uiso 1 1 calc R . .
H14B H 0.3351 -0.1474 0.4107 0.030 Uiso 1 1 calc R . .
C15 C 0.38298(11) -0.00413(15) 0.34624(14) 0.0234(3) Uani 1 1 d . . .
H15A H 0.4170 -0.0503 0.3021 0.028 Uiso 1 1 calc R . .
H15B H 0.4284 0.0217 0.4173 0.028 Uiso 1 1 calc R . .
C16 C 0.33952(10) 0.09764(13) 0.27352(13) 0.0191(3) Uani 1 1 d . . .
H16 H 0.3122 0.1444 0.3255 0.023 Uiso 1 1 calc R . .
C17 C 0.48378(14) 0.27471(19) 0.36105(17) 0.0391(5) Uani 1 1 d . . .
H17A H 0.5310 0.3243 0.3440 0.059 Uiso 1 1 calc R . .
H17B H 0.5135 0.2244 0.4243 0.059 Uiso 1 1 calc R . .
H17C H 0.4361 0.3195 0.3835 0.059 Uiso 1 1 calc R . .
C18 C 0.52141(12) 0.11028(17) 0.18612(17) 0.0320(4) Uani 1 1 d . . .
H18A H 0.4930 0.0638 0.1190 0.048 Uiso 1 1 calc R . .
H18B H 0.5545 0.0625 0.2500 0.048 Uiso 1 1 calc R . .
H18C H 0.5657 0.1625 0.1663 0.048 Uiso 1 1 calc R . .
C19 C 0.36726(13) 0.28710(16) 0.11188(17) 0.0328(4) Uani 1 1 d . . .
H19A H 0.4118 0.3425 0.0982 0.049 Uiso 1 1 calc R . .
H19B H 0.3162 0.3253 0.1341 0.049 Uiso 1 1 calc R . .
H19C H 0.3420 0.2440 0.0413 0.049 Uiso 1 1 calc R . .
N1 N 0.09500(9) 0.00444(12) 0.15477(12) 0.0200(3) Uani 1 1 d . . .
N2 N 0.18478(8) 0.01481(11) 0.23485(11) 0.0182(3) Uani 1 1 d . . .
O1 O -0.05992(7) 0.08447(10) 0.07705(10) 0.0259(3) Uani 1 1 d . . .
O2 O 0.00892(8) 0.08465(10) 0.28851(10) 0.0248(3) Uani 1 1 d . . .
Si1 Si 0.42799(3) 0.19064(4) 0.23021(4) 0.02230(13) Uani 1 1 d . . .
S1 S 0.02003(2) 0.09757(3) 0.17471(3) 0.01950(12) Uani 1 1 d . . .
H1N H 0.0918(14) -0.0101(17) 0.0845(18) 0.029(5) Uiso 1 1 d . . .

loop_
_atom_site_aniso_label
_atom_site_aniso_U_11
_atom_site_aniso_U_22
_atom_site_aniso_U_33
_atom_site_aniso_U_23
_atom_site_aniso_U_13
_atom_site_aniso_U_12
C1 0.0367(10) 0.0255(9) 0.0451(11) -0.0016(8) 0.0190(9) -0.0017(8)
C2 0.0219(8) 0.0227(8) 0.0319(9) -0.0032(7) 0.0113(7) 0.0035(6)
C3 0.0233(8) 0.0257(9) 0.0250(8) -0.0076(7) 0.0051(7) -0.0033(7)
C4 0.0212(8) 0.0250(8) 0.0211(8) -0.0026(7) 0.0054(6) 0.0012(6)
C5 0.0144(7) 0.0222(8) 0.0220(8) -0.0034(6) 0.0047(6) 0.0031(6)
C6 0.0211(8) 0.0288(9) 0.0197(8) -0.0042(7) 0.0032(6) 0.0025(7)
C7 0.0290(9) 0.0275(9) 0.0241(8) 0.0032(7) 0.0099(7) 0.0047(7)
C8 0.0190(7) 0.0187(8) 0.0280(8) 0.0021(7) 0.0075(6) 0.0004(6)
C9 0.0211(8) 0.0195(8) 0.0330(9) -0.0018(7) 0.0087(7) 0.0016(6)
C10 0.0125(7) 0.0234(8) 0.0244(8) -0.0013(7) 0.0012(6) 0.0013(6)
C11 0.0220(8) 0.0322(9) 0.0240(8) -0.0018(7) 0.0041(6) 0.0030(7)
C12 0.0126(7) 0.0190(8) 0.0221(7) 0.0033(6) 0.0047(6) -0.0003(6)
C13 0.0263(9) 0.0236(9) 0.0405(10) 0.0019(8) 0.0144(8) -0.0041(7)
C14 0.0215(8) 0.0269(9) 0.0261(8) 0.0069(7) 0.0055(7) 0.0009(7)
C15 0.0154(7) 0.0296(9) 0.0231(8) 0.0024(7) 0.0013(6) -0.0008(6)
C16 0.0142(7) 0.0220(8) 0.0208(8) -0.0018(6) 0.0044(6) -0.0025(6)
C17 0.0353(10) 0.0453(12) 0.0383(11) -0.0098(9) 0.0125(8) -0.0217(9)
C18 0.0187(8) 0.0372(10) 0.0427(11) 0.0023(8) 0.0126(8) -0.0007(7)
C19 0.0285(9) 0.0314(10) 0.0419(10) 0.0073(8) 0.0152(8) 0.0008(7)
N1 0.0120(6) 0.0235(7) 0.0237(7) -0.0061(6) 0.0029(5) 0.0000(5)
N2 0.0115(6) 0.0188(6) 0.0237(7) 0.0006(5) 0.0034(5) -0.0019(5)
O1 0.0122(5) 0.0340(7) 0.0292(6) -0.0100(5) 0.0012(5) 0.0000(5)
O2 0.0188(6) 0.0314(7) 0.0261(6) -0.0024(5) 0.0097(5) -0.0023(5)
Si1 0.0161(2) 0.0248(2) 0.0271(2) -0.00073(18) 0.00751(18) -0.00408(17)
S1 0.01175(19) 0.0237(2) 0.0229(2) -0.00497(15) 0.00426(14) -0.00044(14)

loop_
_atom_type_symbol
_atom_type_description
_atom_type_scat_dispersion_real
_atom_type_scat_dispersion_imag
_atom_type_scat_source
C C 0.0033 0.0016 'International Tables Vol C Tables 4.2.6.8 and 6.1.1.4'
H H 0.0000 0.0000 'International Tables Vol C Tables 4.2.6.8 and 6.1.1.4'
N N 0.0061 0.0033 'International Tables Vol C Tables 4.2.6.8 and 6.1.1.4'
O O 0.0106 0.0060 'International Tables Vol C Tables 4.2.6.8 and 6.1.1.4'
Si Si 0.0817 0.0704 'International Tables Vol C Tables 4.2.6.8 and 6.1.1.4'
S S 0.1246 0.1234 'International Tables Vol C Tables 4.2.6.8 and 6.1.1.4'

loop_
_geom_angle_atom_site_label_1
_geom_angle_atom_site_label_2
_geom_angle_atom_site_label_3
_geom_angle
_geom_angle_site_symmetry_1
_geom_angle_site_symmetry_3
_geom_angle_publ_flag
C2 C1 H1A 109.5 . . ?
C2 C1 H1B 109.5 . . ?
H1A C1 H1B 109.5 . . ?
C2 C1 H1C 109.5 . . ?
H1A C1 H1C 109.5 . . ?
H1B C1 H1C 109.5 . . ?
C7 C2 C3 118.73(16) . . ?
C7 C2 C1 121.05(16) . . ?
C3 C2 C1 120.20(16) . . ?
C4 C3 C2 121.13(15) . . ?
C4 C3 H3 119.4 . . ?
C2 C3 H3 119.4 . . ?
C3 C4 C5 119.30(15) . . ?
C3 C4 H4 120.3 . . ?
C5 C4 H4 120.3 . . ?
C4 C5 C6 120.60(15) . . ?
C4 C5 S1 118.92(12) . . ?
C6 C5 S1 120.47(12) . . ?
C7 C6 C5 119.30(15) . . ?
C7 C6 H6 120.3 . . ?
C5 C6 H6 120.3 . . ?
C6 C7 C2 120.93(16) . . ?
C6 C7 H7 119.5 . . ?
C2 C7 H7 119.5 . . ?
N2 C8 C13 111.65(13) . . ?
N2 C8 C14 104.70(13) . . ?
C13 C8 C14 110.29(14) . . ?
N2 C8 C9 103.17(12) . . ?
C13 C8 C9 114.61(14) . . ?
C14 C8 C9 111.79(13) . . ?
C10 C9 C8 104.13(13) . . ?
C10 C9 H9A 110.9 . . ?
C8 C9 H9A 110.9 . . ?
C10 C9 H9B 110.9 . . ?
C8 C9 H9B 110.9 . . ?
H9A C9 H9B 108.9 . . ?
C11 C10 C9 127.11(16) . . ?
C11 C10 C12 126.18(16) . . ?
C9 C10 C12 106.69(13) . . ?
C10 C11 H11A 120.0 . . ?
C10 C11 H11B 120.0 . . ?
H11A C11 H11B 120.0 . . ?
N2 C12 C10 104.05(12) . . ?
N2 C12 C16 106.47(12) . . ?
C10 C12 C16 112.75(12) . . ?
N2 C12 H12 111.1 . . ?
C10 C12 H12 111.1 . . ?
C16 C12 H12 111.1 . . ?
C8 C13 H13A 109.5 . . ?
C8 C13 H13B 109.5 . . ?
H13A C13 H13B 109.5 . . ?
C8 C13 H13C 109.5 . . ?
H13A C13 H13C 109.5 . . ?
H13B C13 H13C 109.5 . . ?
C15 C14 C8 113.34(13) . . ?
C15 C14 H14A 108.9 . . ?
C8 C14 H14A 108.9 . . ?
C15 C14 H14B 108.9 . . ?
C8 C14 H14B 108.9 . . ?
H14A C14 H14B 107.7 . . ?
C14 C15 C16 110.90(12) . . ?
C14 C15 H15A 109.5 . . ?
C16 C15 H15A 109.5 . . ?
C14 C15 H15B 109.5 . . ?
C16 C15 H15B 109.5 . . ?
H15A C15 H15B 108.0 . . ?
C15 C16 C12 108.56(13) . . ?
C15 C16 Si1 113.82(10) . . ?
C12 C16 Si1 117.18(10) . . ?
C15 C16 H16 105.4 . . ?
C12 C16 H16 105.4 . . ?
Si1 C16 H16 105.4 . . ?
Si1 C17 H17A 109.5 . . ?
Si1 C17 H17B 109.5 . . ?
H17A C17 H17B 109.5 . . ?
Si1 C17 H17C 109.5 . . ?
H17A C17 H17C 109.5 . . ?
H17B C17 H17C 109.5 . . ?
Si1 C18 H18A 109.5 . . ?
Si1 C18 H18B 109.5 . . ?
H18A C18 H18B 109.5 . . ?
Si1 C18 H18C 109.5 . . ?
H18A C18 H18C 109.5 . . ?
H18B C18 H18C 109.5 . . ?
Si1 C19 H19A 109.5 . . ?
Si1 C19 H19B 109.5 . . ?
H19A C19 H19B 109.5 . . ?
Si1 C19 H19C 109.5 . . ?
H19A C19 H19C 109.5 . . ?
H19B C19 H19C 109.5 . . ?
N2 N1 S1 113.01(10) . . ?
N2 N1 H1N 119.1(13) . . ?
S1 N1 H1N 114.9(14) . . ?
N1 N2 C12 111.12(11) . . ?
N1 N2 C8 110.14(12) . . ?
C12 N2 C8 102.42(11) . . ?
C17 Si1 C19 109.13(10) . . ?
C17 Si1 C18 108.49(9) . . ?
C19 Si1 C18 110.26(9) . . ?
C17 Si1 C16 105.72(8) . . ?
C19 Si1 C16 109.96(8) . . ?
C18 Si1 C16 113.12(8) . . ?
O2 S1 O1 119.47(7) . . ?
O2 S1 N1 108.63(7) . . ?
O1 S1 N1 104.60(7) . . ?
O2 S1 C5 107.03(7) . . ?
O1 S1 C5 109.05(7) . . ?
N1 S1 C5 107.53(7) . . ?

loop_
_geom_bond_atom_site_label_1
_geom_bond_atom_site_label_2
_geom_bond_distance
_geom_bond_site_symmetry_2
_geom_bond_publ_flag
C1 C2 1.506(2) . ?
C1 H1A 0.9800 . ?
C1 H1B 0.9800 . ?
C1 H1C 0.9800 . ?
C2 C7 1.392(2) . ?
C2 C3 1.392(2) . ?
C3 C4 1.387(2) . ?
C3 H3 0.9500 . ?
C4 C5 1.388(2) . ?
C4 H4 0.9500 . ?
C5 C6 1.392(2) . ?
C5 S1 1.7610(17) . ?
C6 C7 1.389(2) . ?
C6 H6 0.9500 . ?
C7 H7 0.9500 . ?
C8 N2 1.505(2) . ?
C8 C13 1.516(2) . ?
C8 C14 1.539(2) . ?
C8 C9 1.546(2) . ?
C9 C10 1.519(2) . ?
C9 H9A 0.9900 . ?
C9 H9B 0.9900 . ?
C10 C11 1.326(2) . ?
C10 C12 1.526(2) . ?
C11 H11A 0.9500 . ?
C11 H11B 0.9500 . ?
C12 N2 1.4941(18) . ?
C12 C16 1.540(2) . ?
C12 H12 1.0000 . ?
C13 H13A 0.9800 . ?
C13 H13B 0.9800 . ?
C13 H13C 0.9800 . ?
C14 C15 1.537(2) . ?
C14 H14A 0.9900 . ?
C14 H14B 0.9900 . ?
C15 C16 1.539(2) . ?
C15 H15A 0.9900 . ?
C15 H15B 0.9900 . ?
C16 Si1 1.8942(16) . ?
C16 H16 1.0000 . ?
C17 Si1 1.8689(19) . ?
C17 H17A 0.9800 . ?
C17 H17B 0.9800 . ?
C17 H17C 0.9800 . ?
C18 Si1 1.8732(18) . ?
C18 H18A 0.9800 . ?
C18 H18B 0.9800 . ?
C18 H18C 0.9800 . ?
C19 Si1 1.8707(19) . ?
C19 H19A 0.9800 . ?
C19 H19B 0.9800 . ?
C19 H19C 0.9800 . ?
N1 N2 1.4304(17) . ?
N1 S1 1.6356(14) . ?
N1 H1N 0.85(2) . ?
O1 S1 1.4431(11) . ?
O2 S1 1.4288(12) . ?

loop_
_geom_torsion_atom_site_label_1
_geom_torsion_atom_site_label_2
_geom_torsion_atom_site_label_3
_geom_torsion_atom_site_label_4
_geom_torsion
_geom_torsion_site_symmetry_1
_geom_torsion_site_symmetry_2
_geom_torsion_site_symmetry_3
_geom_torsion_site_symmetry_4
_geom_torsion_publ_flag
C7 C2 C3 C4 0.4(2) . . . . ?
C1 C2 C3 C4 178.79(15) . . . . ?
C2 C3 C4 C5 -0.7(2) . . . . ?
C3 C4 C5 C6 0.7(2) . . . . ?
C3 C4 C5 S1 179.78(12) . . . . ?
C4 C5 C6 C7 -0.4(2) . . . . ?
S1 C5 C6 C7 -179.53(12) . . . . ?
C5 C6 C7 C2 0.2(2) . . . . ?
C3 C2 C7 C6 -0.2(2) . . . . ?
C1 C2 C7 C6 -178.53(16) . . . . ?
N2 C8 C9 C10 29.51(15) . . . . ?
C13 C8 C9 C10 151.10(14) . . . . ?
C14 C8 C9 C10 -82.47(15) . . . . ?
C8 C9 C10 C11 176.98(15) . . . . ?
C8 C9 C10 C12 -4.61(15) . . . . ?
C11 C10 C12 N2 156.24(15) . . . . ?
C9 C10 C12 N2 -22.19(15) . . . . ?
C11 C10 C12 C16 -88.81(19) . . . . ?
C9 C10 C12 C16 92.76(14) . . . . ?
N2 C8 C14 C15 -59.57(17) . . . . ?
C13 C8 C14 C15 -179.81(14) . . . . ?
C9 C8 C14 C15 51.44(19) . . . . ?
C8 C14 C15 C16 47.01(19) . . . . ?
C14 C15 C16 C12 -47.74(17) . . . . ?
C14 C15 C16 Si1 179.81(11) . . . . ?
N2 C12 C16 C15 64.93(15) . . . . ?
C10 C12 C16 C15 -48.55(16) . . . . ?
N2 C12 C16 Si1 -164.43(10) . . . . ?
C10 C12 C16 Si1 82.09(15) . . . . ?
S1 N1 N2 C12 -109.13(12) . . . . ?
S1 N1 N2 C8 138.09(11) . . . . ?
C10 C12 N2 N1 -76.82(14) . . . . ?
C16 C12 N2 N1 163.86(12) . . . . ?
C10 C12 N2 C8 40.76(14) . . . . ?
C16 C12 N2 C8 -78.55(14) . . . . ?
C13 C8 N2 N1 -48.98(17) . . . . ?
C14 C8 N2 N1 -168.31(12) . . . . ?
C9 C8 N2 N1 74.59(14) . . . . ?
C13 C8 N2 C12 -167.26(13) . . . . ?
C14 C8 N2 C12 73.41(14) . . . . ?
C9 C8 N2 C12 -43.69(14) . . . . ?
C15 C16 Si1 C17 -77.57(14) . . . . ?
C12 C16 Si1 C17 154.27(13) . . . . ?
C15 C16 Si1 C19 164.76(12) . . . . ?
C12 C16 Si1 C19 36.61(14) . . . . ?
C15 C16 Si1 C18 41.01(14) . . . . ?
C12 C16 Si1 C18 -87.14(13) . . . . ?
N2 N1 S1 O2 -59.66(12) . . . . ?
N2 N1 S1 O1 171.70(10) . . . . ?
N2 N1 S1 C5 55.85(12) . . . . ?
C4 C5 S1 O2 23.90(14) . . . . ?
C6 C5 S1 O2 -156.97(13) . . . . ?
C4 C5 S1 O1 154.46(12) . . . . ?
C6 C5 S1 O1 -26.41(15) . . . . ?
C4 C5 S1 N1 -92.66(13) . . . . ?
C6 C5 S1 N1 86.47(14) . . . . ?

loop_
_cod_related_entry_id
_cod_related_entry_database
_cod_related_entry_code
1 ChemSpider 4411220
